data_2220090
loop_
_publ_author_name
'Wang, Mei-Yi'

_publ_section_title
;
 Methyl 4-(4-methylbenzamido)-2-sulfamoylbenzoate
;
_journal_issue 12
_journal_name_full 'Acta Crystallographica Section E'
_journal_page_first o2296
_journal_paper_doi 10.1107/S160053680803599X
_journal_volume 64
_journal_year 2008
_chemical_formula_moiety 'C16 H16 N2 O5 S'
_chemical_formula_sum 'C16 H16 N2 O5 S'
_chemical_formula_weight 348.37
_chemical_name_systematic
;
methyl 4-(4-methylbenzamido)-2-sulfamoylbenzoate
;
_space_group_IT_number 2
_symmetry_cell_setting triclinic
_symmetry_space_group_name_Hall '-P 1'
_symmetry_space_group_name_H-M 'P -1'
_atom_sites_solution_hydrogens geom
_atom_sites_solution_primary direct
_atom_sites_solution_secondary difmap
_audit_creation_method SHELXL-97
_cell_angle_alpha 75.894(3)
_cell_angle_beta 87.124(3)
_cell_angle_gamma 84.123(3)
_cell_formula_units_Z 4
_cell_length_a 9.1968(16)
_cell_length_b 11.078(2)
_cell_length_c 15.914(3)
_cell_measurement_reflns_used 2452
_cell_measurement_temperature 294(2)
_cell_measurement_theta_max 25.91
_cell_measurement_theta_min 2.56
_cell_volume 1563.7(5)
_computing_cell_refinement 'SMART (Bruker, 2004)'
_computing_data_collection 'SMART (Bruker, 2004)'
_computing_data_reduction 'SAINT (Bruker, 2004)'
_computing_molecular_graphics 'SHELXTL (Sheldrick, 2008)'
_computing_publication_material 'SHELXTL (Sheldrick, 2008)'
_computing_structure_refinement 'SHELXL97 (Sheldrick, 2008)'
_computing_structure_solution 'SHELXS97 (Sheldrick, 2008)'
_diffrn_ambient_temperature 294(2)
_diffrn_measured_fraction_theta_full 0.994
_diffrn_measured_fraction_theta_max 0.994
_diffrn_measurement_device_type 'Bruker SMART CCD area-detector'
_diffrn_measurement_method 'phi and omega scans'
_diffrn_radiation_monochromator graphite
_diffrn_radiation_source 'fine-focus sealed tube'
_diffrn_radiation_type MoK\a
_diffrn_radiation_wavelength 0.71073
_diffrn_reflns_av_R_equivalents 0.0233
_diffrn_reflns_av_sigmaI/netI 0.0488
_diffrn_reflns_limit_h_max 8
_diffrn_reflns_limit_h_min -10
_diffrn_reflns_limit_k_max 10
_diffrn_reflns_limit_k_min -13
_diffrn_reflns_limit_l_max 18
_diffrn_reflns_limit_l_min -18
_diffrn_reflns_number 8144
_diffrn_reflns_theta_full 25.02
_diffrn_reflns_theta_max 25.02
_diffrn_reflns_theta_min 1.90
_exptl_absorpt_coefficient_mu 0.237
_exptl_absorpt_correction_T_max 0.9675
_exptl_absorpt_correction_T_min 0.9452
_exptl_absorpt_correction_type multi-scan
_exptl_absorpt_process_details '(SADABS; Sheldrick, 1996)'
_exptl_crystal_colour colorless
_exptl_crystal_density_diffrn 1.480
_exptl_crystal_density_method 'not measured'
_exptl_crystal_description clubbed
_exptl_crystal_F_000 728
_exptl_crystal_size_max 0.24
_exptl_crystal_size_mid 0.20
_exptl_crystal_size_min 0.14
_refine_diff_density_max 0.215
_refine_diff_density_min -0.324
_refine_ls_extinction_method none
_refine_ls_goodness_of_fit_ref 1.015
_refine_ls_hydrogen_treatment mixed
_refine_ls_matrix_type full
_refine_ls_number_parameters 461
_refine_ls_number_reflns 5479
_refine_ls_number_restraints 8
_refine_ls_restrained_S_all 1.015
_refine_ls_R_factor_all 0.0746
_refine_ls_R_factor_gt 0.0418
_refine_ls_shift/su_max 0.003
_refine_ls_shift/su_mean 0.000
_refine_ls_structure_factor_coef Fsqd
_refine_ls_weighting_details 'calc w=1/[\s^2^(Fo^2^)+(0.0551P)^2^+0.5359P] where P=(Fo^2^+2Fc^2^)/3'
_refine_ls_weighting_scheme calc
_refine_ls_wR_factor_gt 0.1002
_refine_ls_wR_factor_ref 0.1199
_reflns_number_gt 3677
_reflns_number_total 5479
_reflns_threshold_expression >2sigma(I)
_cod_data_source_file bq2101.cif
_cod_data_source_block I
_cod_depositor_comments
;
The following automatic conversions were performed:
'_symmetry_cell_setting' value 'Triclinic' changed to 'triclinic'
according to '/home/saulius/struct/CIF-dictionaries/cif_core.dic'
dictionary named 'cif_core.dic' version 2.4.1 from 2010-06-29.

Automatic conversion script
Id: cif_fix_enum 1527 2010-12-29 10:47:43Z saulius 

The following automatic conversions were performed:

'_symmetry_cell_setting' value 'Triclinic' changed to 'triclinic'
according to /home/saulius/struct/CIF-dictionaries/cif_core.dic
dictionary named 'cif_core.dic' version 2.4.1 from 2010-06-29.

Automatic conversion script
Id: cif_fix_values 1715 2011-07-08 13:25:40Z adriana 
;
_cod_database_code 2220090
_cod_database_fobs_code 2220090

loop_
_symmetry_equiv_pos_as_xyz
'x, y, z'
'-x, -y, -z'

loop_
_atom_site_type_symbol
_atom_site_label
_atom_site_fract_x
_atom_site_fract_y
_atom_site_fract_z
_atom_site_U_iso_or_equiv
_atom_site_adp_type
_atom_site_calc_flag
_atom_site_refinement_flags
_atom_site_occupancy
S S1 0.48593(7) 0.28763(6) 0.70812(4) 0.0363(2) Uani d . 1
S S2 0.64701(7) 1.09651(6) 1.08377(4) 0.03159(18) Uani d . 1
O O1 0.1820(2) 0.58510(18) 1.01610(12) 0.0516(6) Uani d . 1
O O2 0.59114(19) 0.21940(18) 0.76916(12) 0.0465(5) Uani d . 1
O O3 0.5328(2) 0.36685(19) 0.62914(12) 0.0530(6) Uani d . 1
O O4 0.2127(2) 0.40235(19) 0.58979(12) 0.0556(6) Uani d . 1
O O5 0.1961(2) 0.60599(18) 0.58636(12) 0.0495(5) Uani d . 1
O O6 0.9616(2) 0.79515(19) 0.78099(12) 0.0543(6) Uani d . 1
O O7 0.55730(19) 1.17378(17) 1.01674(11) 0.0404(5) Uani d . 1
O O8 0.57554(19) 1.02353(17) 1.15791(11) 0.0431(5) Uani d . 1
O O9 0.8735(2) 0.96320(19) 1.21207(12) 0.0518(6) Uani d . 1
O O10 0.9933(2) 0.78427(19) 1.20227(12) 0.0571(6) Uani d . 1
N N1 0.3212(3) 0.4194(2) 0.98482(14) 0.0377(6) Uani d D 1
N N2 0.3947(3) 0.1860(2) 0.68291(16) 0.0423(6) Uani d D 1
N N3 0.7773(2) 0.9255(2) 0.81909(14) 0.0393(6) Uani d D 1
N N4 0.7427(2) 1.1888(2) 1.11465(16) 0.0376(6) Uani d D 1
C C1 0.3070(3) 0.4445(2) 1.13223(16) 0.0325(6) Uani d . 1
C C2 0.2253(3) 0.4934(3) 1.19400(18) 0.0480(8) Uani d . 1
H H2 0.1469 0.5530 1.1770 0.058 Uiso calc R 1
C C3 0.2596(3) 0.4544(3) 1.28001(18) 0.0522(8) Uani d . 1
H H3 0.2023 0.4876 1.3203 0.063 Uiso calc R 1
C C4 0.3756(3) 0.3677(3) 1.30870(17) 0.0410(7) Uani d . 1
C C5 0.4579(3) 0.3219(3) 1.24656(19) 0.0533(8) Uani d . 1
H H5 0.5386 0.2646 1.2633 0.064 Uiso calc R 1
C C6 0.4239(3) 0.3587(3) 1.16056(18) 0.0485(8) Uani d . 1
H H6 0.4811 0.3249 1.1205 0.058 Uiso calc R 1
C C7 0.4133(4) 0.3275(3) 1.40279(18) 0.0558(9) Uani d . 1
H H7A 0.3940 0.2419 1.4253 0.084 Uiso calc R 1
H H7B 0.3551 0.3793 1.4345 0.084 Uiso calc R 1
H H7C 0.5150 0.3354 1.4087 0.084 Uiso calc R 1
C C8 0.2647(3) 0.4900(2) 1.04024(16) 0.0340(6) Uani d . 1
C C9 0.2944(3) 0.4394(2) 0.89600(16) 0.0324(6) Uani d . 1
C C10 0.3841(3) 0.3679(2) 0.84935(16) 0.0334(6) Uani d . 1
H H10 0.4578 0.3106 0.8773 0.040 Uiso calc R 1
C C11 0.3642(3) 0.3814(2) 0.76245(16) 0.0312(6) Uani d . 1
C C12 0.2557(3) 0.4688(2) 0.71804(16) 0.0345(6) Uani d . 1
C C13 0.1686(3) 0.5392(3) 0.76606(17) 0.0407(7) Uani d . 1
H H13 0.0970 0.5987 0.7379 0.049 Uiso calc R 1
C C14 0.1844(3) 0.5242(3) 0.85342(17) 0.0400(7) Uani d . 1
H H14 0.1218 0.5706 0.8839 0.048 Uiso calc R 1
C C15 0.2222(3) 0.4858(3) 0.62516(17) 0.0380(7) Uani d . 1
C C16 0.1575(4) 0.6338(3) 0.49659(19) 0.0649(10) Uani d . 1
H H16A 0.2336 0.5978 0.4642 0.097 Uiso calc R 1
H H16B 0.1455 0.7227 0.4740 0.097 Uiso calc R 1
H H16C 0.0675 0.5993 0.4918 0.097 Uiso calc R 1
C C17 0.8123(3) 0.9163(3) 0.66853(17) 0.0359(6) Uani d . 1
C C18 0.7012(3) 1.0074(3) 0.63916(19) 0.0544(9) Uani d . 1
H H18 0.6432 1.0407 0.6791 0.065 Uiso calc R 1
C C19 0.6733(3) 1.0506(3) 0.55252(19) 0.0556(9) Uani d . 1
H H19 0.5980 1.1132 0.5353 0.067 Uiso calc R 1
C C20 0.7543(3) 1.0035(3) 0.49037(18) 0.0427(7) Uani d . 1
C C21 0.8621(4) 0.9087(3) 0.51993(19) 0.0571(9) Uani d . 1
H H21 0.9166 0.8727 0.4800 0.069 Uiso calc R 1
C C22 0.8920(3) 0.8655(3) 0.60655(18) 0.0509(8) Uani d . 1
H H22 0.9661 0.8017 0.6239 0.061 Uiso calc R 1
C C23 0.7282(4) 1.0553(3) 0.39532(18) 0.0587(9) Uani d . 1
H H23A 0.6304 1.0431 0.3829 0.088 Uiso calc R 1
H H23B 0.7967 1.0128 0.3623 0.088 Uiso calc R 1
H H23C 0.7408 1.1430 0.3801 0.088 Uiso calc R 1
C C24 0.8570(3) 0.8714(3) 0.76026(17) 0.0356(6) Uani d . 1
C C25 0.8069(3) 0.9098(2) 0.90663(16) 0.0318(6) Uani d . 1
C C26 0.7350(3) 0.9965(2) 0.94941(16) 0.0318(6) Uani d . 1
H H26 0.6692 1.0599 0.9195 0.038 Uiso calc R 1
C C27 0.7607(3) 0.9889(2) 1.03508(15) 0.0283(6) Uani d . 1
C C28 0.8636(3) 0.8951(2) 1.08109(16) 0.0309(6) Uani d . 1
C C29 0.9298(3) 0.8095(2) 1.03729(17) 0.0360(6) Uani d . 1
H H29 0.9963 0.7461 1.0665 0.043 Uiso calc R 1
C C30 0.9014(3) 0.8142(2) 0.95255(16) 0.0355(6) Uani d . 1
H H30 0.9457 0.7531 0.9262 0.043 Uiso calc R 1
C C31 0.9073(3) 0.8870(2) 1.17093(16) 0.0329(6) Uani d . 1
C C32 1.0496(3) 0.7699(3) 1.28726(18) 0.0553(9) Uani d . 1
H H32A 1.0717 0.8498 1.2942 0.083 Uiso calc R 1
H H32B 1.1369 0.7134 1.2940 0.083 Uiso calc R 1
H H32C 0.9777 0.7371 1.3303 0.083 Uiso calc R 1
H H1A 0.382(3) 0.3537(18) 1.0090(17) 0.056(9) Uiso d D 1
H H2A 0.374(3) 0.1235(19) 0.7272(12) 0.051(9) Uiso d D 1
H H2B 0.319(2) 0.222(2) 0.6504(14) 0.059(10) Uiso d D 1
H H3A 0.700(2) 0.979(2) 0.8004(17) 0.055(9) Uiso d D 1
H H4A 0.775(3) 1.2487(19) 1.0724(12) 0.051(9) Uiso d D 1
H H4B 0.806(2) 1.151(2) 1.1556(13) 0.062(10) Uiso d D 1

loop_
_atom_site_aniso_label
_atom_site_aniso_U_11
_atom_site_aniso_U_22
_atom_site_aniso_U_33
_atom_site_aniso_U_12
_atom_site_aniso_U_13
_atom_site_aniso_U_23
S1 0.0364(4) 0.0364(4) 0.0364(4) 0.0022(3) 0.0045(3) -0.0123(3)
S2 0.0301(4) 0.0323(4) 0.0305(4) 0.0073(3) -0.0017(3) -0.0079(3)
O1 0.0721(14) 0.0415(12) 0.0356(11) 0.0238(11) -0.0059(10) -0.0095(9)
O2 0.0377(11) 0.0493(12) 0.0521(12) 0.0131(9) -0.0062(9) -0.0173(10)
O3 0.0604(13) 0.0513(13) 0.0464(12) -0.0103(11) 0.0193(10) -0.0120(10)
O4 0.0787(16) 0.0478(13) 0.0415(12) 0.0046(12) -0.0141(11) -0.0149(10)
O5 0.0683(14) 0.0400(12) 0.0349(11) 0.0076(10) -0.0095(10) -0.0024(9)
O6 0.0574(13) 0.0596(14) 0.0436(12) 0.0261(11) -0.0084(10) -0.0197(11)
O7 0.0395(11) 0.0411(11) 0.0379(11) 0.0156(9) -0.0102(8) -0.0101(9)
O8 0.0397(11) 0.0453(12) 0.0382(11) 0.0025(9) 0.0088(9) -0.0030(9)
O9 0.0670(14) 0.0497(13) 0.0380(11) 0.0193(11) -0.0147(10) -0.0166(10)
O10 0.0750(15) 0.0503(13) 0.0406(12) 0.0300(12) -0.0232(11) -0.0106(10)
N1 0.0463(14) 0.0334(13) 0.0311(13) 0.0108(11) -0.0048(10) -0.0087(10)
N2 0.0500(16) 0.0340(14) 0.0429(15) 0.0016(12) -0.0002(13) -0.0115(12)
N3 0.0349(13) 0.0495(15) 0.0336(13) 0.0132(12) -0.0062(10) -0.0162(11)
N4 0.0408(14) 0.0331(14) 0.0387(14) 0.0032(11) -0.0059(12) -0.0099(11)
C1 0.0370(15) 0.0282(14) 0.0319(14) -0.0013(12) -0.0018(12) -0.0070(11)
C2 0.0487(18) 0.0529(19) 0.0390(17) 0.0212(15) -0.0050(14) -0.0144(14)
C3 0.064(2) 0.057(2) 0.0338(16) 0.0158(17) 0.0003(14) -0.0156(14)
C4 0.0524(18) 0.0353(16) 0.0341(15) -0.0038(14) -0.0037(13) -0.0057(13)
C5 0.059(2) 0.0521(19) 0.0432(18) 0.0233(16) -0.0097(15) -0.0095(15)
C6 0.0571(19) 0.0495(18) 0.0363(16) 0.0185(15) -0.0016(14) -0.0150(14)
C7 0.074(2) 0.052(2) 0.0383(17) 0.0018(17) -0.0105(16) -0.0059(15)
C8 0.0386(15) 0.0307(15) 0.0325(14) -0.0015(13) 0.0013(12) -0.0084(12)
C9 0.0374(15) 0.0290(14) 0.0307(14) -0.0010(12) -0.0008(12) -0.0081(11)
C10 0.0351(15) 0.0279(14) 0.0361(15) 0.0014(12) -0.0022(12) -0.0073(12)
C11 0.0325(14) 0.0285(14) 0.0325(14) 0.0000(12) -0.0002(11) -0.0086(11)
C12 0.0388(15) 0.0324(15) 0.0316(14) 0.0004(12) -0.0036(12) -0.0071(12)
C13 0.0416(16) 0.0408(17) 0.0379(16) 0.0123(13) -0.0122(13) -0.0106(13)
C14 0.0426(17) 0.0390(16) 0.0394(16) 0.0094(13) -0.0034(13) -0.0161(13)
C15 0.0367(16) 0.0418(17) 0.0330(15) 0.0038(13) -0.0025(12) -0.0070(13)
C16 0.086(3) 0.065(2) 0.0357(18) 0.008(2) -0.0110(17) -0.0007(16)
C17 0.0353(15) 0.0380(16) 0.0372(15) -0.0008(13) -0.0023(12) -0.0156(12)
C18 0.059(2) 0.066(2) 0.0393(17) 0.0270(17) -0.0078(15) -0.0258(16)
C19 0.058(2) 0.061(2) 0.0457(19) 0.0245(17) -0.0130(15) -0.0193(16)
C20 0.0486(18) 0.0449(17) 0.0388(16) -0.0052(15) -0.0019(13) -0.0175(14)
C21 0.069(2) 0.063(2) 0.0392(18) 0.0207(18) 0.0022(15) -0.0224(16)
C22 0.0561(19) 0.0534(19) 0.0408(17) 0.0197(16) -0.0012(14) -0.0171(15)
C23 0.074(2) 0.064(2) 0.0374(17) 0.0037(19) -0.0082(16) -0.0148(16)
C24 0.0330(15) 0.0386(16) 0.0371(15) 0.0042(13) -0.0043(12) -0.0154(13)
C25 0.0278(14) 0.0353(15) 0.0339(14) -0.0016(12) -0.0014(11) -0.0121(12)
C26 0.0270(14) 0.0320(15) 0.0344(15) 0.0048(11) -0.0037(11) -0.0066(12)
C27 0.0279(13) 0.0247(13) 0.0309(14) -0.0005(11) 0.0008(11) -0.0049(11)
C28 0.0295(14) 0.0308(14) 0.0308(14) -0.0002(12) -0.0002(11) -0.0050(11)
C29 0.0356(15) 0.0324(15) 0.0365(15) 0.0080(13) -0.0046(12) -0.0051(12)
C30 0.0361(15) 0.0345(15) 0.0353(15) 0.0058(12) 0.0001(12) -0.0110(12)
C31 0.0287(14) 0.0359(16) 0.0310(14) -0.0011(12) 0.0008(11) -0.0030(12)
C32 0.062(2) 0.060(2) 0.0378(17) 0.0126(17) -0.0176(15) -0.0043(15)

loop_
_atom_type_symbol
_atom_type_description
_atom_type_scat_dispersion_real
_atom_type_scat_dispersion_imag
_atom_type_scat_source
C C 0.0033 0.0016 'International Tables Vol C Tables 4.2.6.8 and 6.1.1.4'
H H 0.0000 0.0000 'International Tables Vol C Tables 4.2.6.8 and 6.1.1.4'
N N 0.0061 0.0033 'International Tables Vol C Tables 4.2.6.8 and 6.1.1.4'
O O 0.0106 0.0060 'International Tables Vol C Tables 4.2.6.8 and 6.1.1.4'
S S 0.1246 0.1234 'International Tables Vol C Tables 4.2.6.8 and 6.1.1.4'

loop_
_geom_angle_atom_site_label_1
_geom_angle_atom_site_label_2
_geom_angle_atom_site_label_3
_geom_angle
O3 S1 O2 119.98(13)
O3 S1 N2 106.99(13)
O2 S1 N2 106.49(13)
O3 S1 C11 107.35(12)
O2 S1 C11 107.47(11)
N2 S1 C11 108.08(12)
O8 S2 O7 117.81(11)
O8 S2 N4 108.82(12)
O7 S2 N4 105.66(12)
O8 S2 C27 106.89(11)
O7 S2 C27 106.71(11)
N4 S2 C27 110.93(12)
C15 O5 C16 116.1(2)
C31 O10 C32 117.0(2)
C8 N1 C9 127.6(2)
C8 N1 H1A 114.6(19)
C9 N1 H1A 117.9(19)
S1 N2 H2A 114.3(18)
S1 N2 H2B 111.7(18)
H2A N2 H2B 114.7(16)
C24 N3 C25 127.0(2)
C24 N3 H3A 118.2(19)
C25 N3 H3A 114.8(19)
S2 N4 H4A 114.9(17)
S2 N4 H4B 114.4(18)
H4A N4 H4B 116.4(16)
C6 C1 C2 117.4(2)
C6 C1 C8 124.5(2)
C2 C1 C8 118.1(2)
C3 C2 C1 120.5(3)
C3 C2 H2 119.7
C1 C2 H2 119.7
C2 C3 C4 122.3(3)
C2 C3 H3 118.9
C4 C3 H3 118.9
C3 C4 C5 116.7(3)
C3 C4 C7 121.8(3)
C5 C4 C7 121.5(3)
C6 C5 C4 121.6(3)
C6 C5 H5 119.2
C4 C5 H5 119.2
C5 C6 C1 121.5(3)
C5 C6 H6 119.3
C1 C6 H6 119.3
C4 C7 H7A 109.5
C4 C7 H7B 109.5
H7A C7 H7B 109.5
C4 C7 H7C 109.5
H7A C7 H7C 109.5
H7B C7 H7C 109.5
O1 C8 N1 122.2(2)
O1 C8 C1 121.4(2)
N1 C8 C1 116.4(2)
C14 C9 C10 119.1(2)
C14 C9 N1 123.9(2)
C10 C9 N1 117.0(2)
C11 C10 C9 120.5(2)
C11 C10 H10 119.7
C9 C10 H10 119.7
C10 C11 C12 121.0(2)
C10 C11 S1 117.22(19)
C12 C11 S1 121.70(19)
C13 C12 C11 117.1(2)
C13 C12 C15 118.1(2)
C11 C12 C15 124.7(2)
C14 C13 C12 122.5(2)
C14 C13 H13 118.8
C12 C13 H13 118.8
C13 C14 C9 119.7(2)
C13 C14 H14 120.2
C9 C14 H14 120.2
O4 C15 O5 123.6(2)
O4 C15 C12 125.2(3)
O5 C15 C12 111.1(2)
O5 C16 H16A 109.5
O5 C16 H16B 109.5
H16A C16 H16B 109.5
O5 C16 H16C 109.5
H16A C16 H16C 109.5
H16B C16 H16C 109.5
C18 C17 C22 116.9(3)
C18 C17 C24 125.2(2)
C22 C17 C24 117.8(2)
C19 C18 C17 121.9(3)
C19 C18 H18 119.1
C17 C18 H18 119.1
C18 C19 C20 121.7(3)
C18 C19 H19 119.2
C20 C19 H19 119.2
C21 C20 C19 116.5(3)
C21 C20 C23 121.9(3)
C19 C20 C23 121.5(3)
C22 C21 C20 122.3(3)
C22 C21 H21 118.9
C20 C21 H21 118.9
C21 C22 C17 120.6(3)
C21 C22 H22 119.7
C17 C22 H22 119.7
C20 C23 H23A 109.5
C20 C23 H23B 109.5
H23A C23 H23B 109.5
C20 C23 H23C 109.5
H23A C23 H23C 109.5
H23B C23 H23C 109.5
O6 C24 N3 122.3(2)
O6 C24 C17 121.7(2)
N3 C24 C17 116.0(2)
C30 C25 N3 123.7(2)
C30 C25 C26 118.9(2)
N3 C25 C26 117.3(2)
C27 C26 C25 120.8(2)
C27 C26 H26 119.6
C25 C26 H26 119.6
C26 C27 C28 120.5(2)
C26 C27 S2 115.51(18)
C28 C27 S2 123.87(18)
C29 C28 C27 117.0(2)
C29 C28 C31 119.0(2)
C27 C28 C31 123.9(2)
C30 C29 C28 122.8(2)
C30 C29 H29 118.6
C28 C29 H29 118.6
C29 C30 C25 119.8(2)
C29 C30 H30 120.1
C25 C30 H30 120.1
O9 C31 O10 121.9(2)
O9 C31 C28 126.0(2)
O10 C31 C28 112.1(2)
O10 C32 H32A 109.5
O10 C32 H32B 109.5
H32A C32 H32B 109.5
O10 C32 H32C 109.5
H32A C32 H32C 109.5
H32B C32 H32C 109.5

loop_
_geom_bond_atom_site_label_1
_geom_bond_atom_site_label_2
_geom_bond_distance
S1 O3 1.422(2)
S1 O2 1.4275(19)
S1 N2 1.606(2)
S1 C11 1.784(2)
S2 O8 1.4296(19)
S2 O7 1.4318(17)
S2 N4 1.592(2)
S2 C27 1.797(2)
O1 C8 1.226(3)
O4 C15 1.206(3)
O5 C15 1.327(3)
O5 C16 1.441(3)
O6 C24 1.216(3)
O9 C31 1.197(3)
O10 C31 1.322(3)
O10 C32 1.439(3)
N1 C8 1.366(3)
N1 C9 1.407(3)
N1 H1A 0.890(10)
N2 H2A 0.888(10)
N2 H2B 0.892(10)
N3 C24 1.374(3)
N3 C25 1.398(3)
N3 H3A 0.889(10)
N4 H4A 0.886(10)
N4 H4B 0.888(10)
C1 C6 1.376(4)
C1 C2 1.387(3)
C1 C8 1.485(3)
C2 C3 1.373(4)
C2 H2 0.9300
C3 C4 1.376(4)
C3 H3 0.9300
C4 C5 1.379(4)
C4 C7 1.502(4)
C5 C6 1.372(4)
C5 H5 0.9300
C6 H6 0.9300
C7 H7A 0.9600
C7 H7B 0.9600
C7 H7C 0.9600
C9 C14 1.388(3)
C9 C10 1.397(3)
C10 C11 1.374(3)
C10 H10 0.9300
C11 C12 1.405(3)
C12 C13 1.391(4)
C12 C15 1.488(4)
C13 C14 1.373(3)
C13 H13 0.9300
C14 H14 0.9300
C16 H16A 0.9600
C16 H16B 0.9600
C16 H16C 0.9600
C17 C18 1.374(4)
C17 C22 1.393(4)
C17 C24 1.487(4)
C18 C19 1.373(4)
C18 H18 0.9300
C19 C20 1.379(4)
C19 H19 0.9300
C20 C21 1.379(4)
C20 C23 1.503(4)
C21 C22 1.376(4)
C21 H21 0.9300
C22 H22 0.9300
C23 H23A 0.9600
C23 H23B 0.9600
C23 H23C 0.9600
C25 C30 1.382(3)
C25 C26 1.402(3)
C26 C27 1.376(3)
C26 H26 0.9300
C27 C28 1.417(3)
C28 C29 1.384(3)
C28 C31 1.484(3)
C29 C30 1.374(3)
C29 H29 0.9300
C30 H30 0.9300
C32 H32A 0.9600
C32 H32B 0.9600
C32 H32C 0.9600

loop_
_geom_hbond_atom_site_label_D
_geom_hbond_atom_site_label_H
_geom_hbond_atom_site_label_A
_geom_hbond_site_symmetry_A
_geom_hbond_distance_DH
_geom_hbond_distance_HA
_geom_hbond_distance_DA
_geom_hbond_angle_DHA
N1 H1A O7 1_545 0.890(10) 2.414(15) 3.256(3) 158(2)
N2 H2A O8 2_667 0.888(10) 2.166(12) 2.993(3) 155(2)
N3 H3A O8 2_677 0.889(10) 2.59(2) 3.254(3) 132(2)
N4 H4A O1 2_677 0.886(10) 2.088(11) 2.958(3) 168(3)
N2 H2B O4 . 0.892(10) 2.149(18) 2.905(3) 142(2)
N4 H4B O9 . 0.888(10) 2.10(2) 2.789(3) 134(2)
N4 H4B O6 2_777 0.888(10) 2.59(2) 3.298(3) 137(2)
C7 H7A Cg1 2_667 0.96 2.866 3.7491 148(2)

loop_
_geom_torsion_atom_site_label_1
_geom_torsion_atom_site_label_2
_geom_torsion_atom_site_label_3
_geom_torsion_atom_site_label_4
_geom_torsion
C6 C1 C2 C3 -1.4(5)
C8 C1 C2 C3 179.8(3)
C1 C2 C3 C4 0.9(5)
C2 C3 C4 C5 0.5(5)
C2 C3 C4 C7 179.0(3)
C3 C4 C5 C6 -1.4(5)
C7 C4 C5 C6 -179.8(3)
C4 C5 C6 C1 0.9(5)
C2 C1 C6 C5 0.5(5)
C8 C1 C6 C5 179.2(3)
C9 N1 C8 O1 -1.5(4)
C9 N1 C8 C1 177.6(2)
C6 C1 C8 O1 -163.4(3)
C2 C1 C8 O1 15.2(4)
C6 C1 C8 N1 17.4(4)
C2 C1 C8 N1 -164.0(3)
C8 N1 C9 C14 -11.7(4)
C8 N1 C9 C10 169.0(3)
C14 C9 C10 C11 0.2(4)
N1 C9 C10 C11 179.6(2)
C9 C10 C11 C12 1.3(4)
C9 C10 C11 S1 179.0(2)
O3 S1 C11 C10 -134.1(2)
O2 S1 C11 C10 -3.8(3)
N2 S1 C11 C10 110.8(2)
O3 S1 C11 C12 43.6(3)
O2 S1 C11 C12 174.0(2)
N2 S1 C11 C12 -71.5(2)
C10 C11 C12 C13 -0.9(4)
S1 C11 C12 C13 -178.6(2)
C10 C11 C12 C15 -177.1(3)
S1 C11 C12 C15 5.2(4)
C11 C12 C13 C14 -1.0(4)
C15 C12 C13 C14 175.5(3)
C12 C13 C14 C9 2.5(4)
C10 C9 C14 C13 -2.1(4)
N1 C9 C14 C13 178.6(3)
C16 O5 C15 O4 -1.3(4)
C16 O5 C15 C12 -178.0(2)
C13 C12 C15 O4 -132.5(3)
C11 C12 C15 O4 43.7(4)
C13 C12 C15 O5 44.2(4)
C11 C12 C15 O5 -139.6(3)
C22 C17 C18 C19 -2.7(5)
C24 C17 C18 C19 175.1(3)
C17 C18 C19 C20 0.9(5)
C18 C19 C20 C21 1.6(5)
C18 C19 C20 C23 -177.0(3)
C19 C20 C21 C22 -2.2(5)
C23 C20 C21 C22 176.4(3)
C20 C21 C22 C17 0.4(5)
C18 C17 C22 C21 2.1(5)
C24 C17 C22 C21 -175.9(3)
C25 N3 C24 O6 4.5(5)
C25 N3 C24 C17 -172.5(2)
C18 C17 C24 O6 -175.9(3)
C22 C17 C24 O6 1.8(4)
C18 C17 C24 N3 1.1(4)
C22 C17 C24 N3 178.8(3)
C24 N3 C25 C30 -16.3(4)
C24 N3 C25 C26 164.2(3)
C30 C25 C26 C27 1.8(4)
N3 C25 C26 C27 -178.7(2)
C25 C26 C27 C28 1.7(4)
C25 C26 C27 S2 -173.9(2)
O8 S2 C27 C26 123.5(2)
O7 S2 C27 C26 -3.4(2)
N4 S2 C27 C26 -118.0(2)
O8 S2 C27 C28 -52.0(2)
O7 S2 C27 C28 -178.9(2)
N4 S2 C27 C28 66.5(2)
C26 C27 C28 C29 -3.2(4)
S2 C27 C28 C29 172.1(2)
C26 C27 C28 C31 174.4(2)
S2 C27 C28 C31 -10.2(4)
C27 C28 C29 C30 1.2(4)
C31 C28 C29 C30 -176.5(2)
C28 C29 C30 C25 2.3(4)
N3 C25 C30 C29 176.7(3)
C26 C25 C30 C29 -3.7(4)
C32 O10 C31 O9 -2.3(4)
C32 O10 C31 C28 176.5(2)
C29 C28 C31 O9 169.9(3)
C27 C28 C31 O9 -7.7(4)
C29 C28 C31 O10 -8.9(4)
C27 C28 C31 O10 173.6(2)

loop_
_cod_related_entry_id
_cod_related_entry_database
_cod_related_entry_code
1 ChemSpider 24741097
